data_4113227
loop_
_publ_author_name
'Masaichi Saito'
'Norihiro Tokitoh'
'Renji Okazaki'

_publ_section_title
;
 Tin-Chalcogen Double-Bond Compounds, Stannanethione and Stannaneselone:
 Synthesis, Structure, and Reactivities
;
_journal_name_full 'Journal of the American Chemical Society'
_journal_page_first 15572
_journal_page_last 15582
_journal_paper_doi 10.1021/ja048453h
_journal_volume 126
_journal_year 2004
_chemical_formula_moiety 'C51 H84 Se Si6 Sn'
_chemical_formula_sum 'C51 H84 Se Si6 Sn'
_chemical_formula_weight 1063.37
_chemical_name_common stannaneselone
_chemical_name_systematic ?
_space_group_IT_number 2
_symmetry_cell_setting triclinic
_symmetry_Int_Tables_number 2
_symmetry_space_group_name_Hall '-P 1'
_symmetry_space_group_name_H-M 'P -1'
_atom_sites_solution_hydrogens geom
_atom_sites_solution_primary direct
_atom_sites_solution_secondary difmap
_audit_creation_date 1998-08-03
_audit_creation_method SHELXL-97
_cell_angle_alpha 91.86(2)
_cell_angle_beta 112.61(3)
_cell_angle_gamma 97.45(4)
_cell_formula_units_Z 2
_cell_length_a 11.939(8)
_cell_length_b 23.478(5)
_cell_length_c 11.471(4)
_cell_measurement_reflns_used 25
_cell_measurement_temperature 296(2)
_cell_measurement_theta_max 29.47
_cell_measurement_theta_min 23.78
_cell_volume 2931(2)
_computing_structure_refinement 'SHELXL-97 (Sheldrick, 1997)'
_computing_structure_solution 'SHELXS-97 (Sheldrick, 1990)'
_diffrn_ambient_temperature 296(2)
_diffrn_measured_fraction_theta_full 0.992
_diffrn_measured_fraction_theta_max 0.992
_diffrn_measurement_device_type 'Rigaku AFC5R'
_diffrn_measurement_method '\q \w scans'
_diffrn_radiation_monochromator graphite
_diffrn_radiation_source 'fine-focus sealed tube'
_diffrn_radiation_type MoK\a
_diffrn_radiation_wavelength 0.71069
_diffrn_reflns_av_R_equivalents 0.1169
_diffrn_reflns_av_sigmaI/netI 0.3880
_diffrn_reflns_limit_h_max 14
_diffrn_reflns_limit_h_min 0
_diffrn_reflns_limit_k_max 27
_diffrn_reflns_limit_k_min -27
_diffrn_reflns_limit_l_max 12
_diffrn_reflns_limit_l_min -13
_diffrn_reflns_number 10794
_diffrn_reflns_theta_full 25.00
_diffrn_reflns_theta_max 25.00
_diffrn_reflns_theta_min 2.49
_diffrn_standards_decay_% 16.4
_diffrn_standards_interval_time 4189
_diffrn_standards_number 3
_exptl_absorpt_coefficient_mu 1.209
_exptl_absorpt_correction_T_max 0.7940
_exptl_absorpt_correction_T_min 0.5071
_exptl_absorpt_correction_type
;
\y scans(North,Phillips & Mathews,1968)
;
_exptl_crystal_colour orange
_exptl_crystal_density_diffrn 1.205
_exptl_crystal_description block
_exptl_crystal_F_000 1116
_exptl_crystal_size_max 0.65
_exptl_crystal_size_mid 0.40
_exptl_crystal_size_min 0.20
_refine_diff_density_max 2.291
_refine_diff_density_min -0.737
_refine_diff_density_rms 0.127
_refine_ls_extinction_method none
_refine_ls_goodness_of_fit_ref 1.011
_refine_ls_hydrogen_treatment mixed
_refine_ls_matrix_type full
_refine_ls_number_parameters 606
_refine_ls_number_reflns 10257
_refine_ls_number_restraints 84
_refine_ls_restrained_S_all 1.007
_refine_ls_R_factor_all 0.3159
_refine_ls_R_factor_gt 0.1037
_refine_ls_shift/su_max 0.016
_refine_ls_shift/su_mean 0.000
_refine_ls_structure_factor_coef Fsqd
_refine_ls_weighting_details 'calc w=1/[\s^2^(Fo^2^)+(0.1113P)^2^+11.4268P] where P=(Fo^2^+2Fc^2^)/3'
_refine_ls_weighting_scheme calc
_refine_ls_wR_factor_gt 0.2125
_refine_ls_wR_factor_ref 0.3177
_reflns_number_gt 3427
_reflns_number_total 10257
_reflns_threshold_expression >2sigma(I)
_cod_data_source_file ja048453hsi20040414_015340.cif
_cod_data_source_block Stannaneselone
_cod_database_code 4113227

loop_
_symmetry_equiv_pos_as_xyz
'x, y, z'
'-x, -y, -z'

loop_
_atom_site_label
_atom_site_type_symbol
_atom_site_fract_x
_atom_site_fract_y
_atom_site_fract_z
_atom_site_U_iso_or_equiv
_atom_site_adp_type
_atom_site_occupancy
_atom_site_symmetry_multiplicity
_atom_site_calc_flag
_atom_site_refinement_flags
_atom_site_disorder_assembly
_atom_site_disorder_group
Sn1 Sn 0.10445(12) 0.28710(5) 0.27324(11) 0.0473(4) Uani 1 1 d . . .
Se1 Se -0.0221(2) 0.25239(10) 0.06016(19) 0.0955(10) Uani 1 1 d . . .
C1 C 0.1878(14) 0.2283(7) 0.4167(13) 0.037(4) Uani 1 1 d . . .
C2 C 0.2403(14) 0.1834(6) 0.3832(14) 0.039(4) Uani 1 1 d . A .
C3 C 0.3067(15) 0.1502(6) 0.4802(15) 0.046(4) Uani 1 1 d . . .
H1 H 0.3460 0.1217 0.4613 0.055 Uiso 1 1 calc R . .
C4 C 0.3137(12) 0.1599(7) 0.6038(15) 0.041(4) Uani 1 1 d . . .
C5 C 0.2523(13) 0.2020(6) 0.6290(13) 0.036(4) Uani 1 1 d . . .
H2 H 0.2537 0.2073 0.7102 0.043 Uiso 1 1 calc R . .
C6 C 0.1886(13) 0.2367(6) 0.5370(14) 0.038(4) Uani 1 1 d . . .
C7 C 0.2299(14) 0.1670(6) 0.2513(14) 0.041(4) Uani 1 1 d . . .
H47 H 0.1713 0.1912 0.2008 0.050 Uiso 0.625(16) 1 calc PR A 1
H48 H 0.1910 0.1976 0.2023 0.050 Uiso 0.375(16) 1 calc PR A 2
C8 C 0.3850(13) 0.1250(6) 0.7110(14) 0.042(4) Uani 1 1 d . . .
H3 H 0.3710 0.1409 0.7834 0.050 Uiso 1 1 calc R . .
C9 C 0.1082(16) 0.2753(7) 0.5738(16) 0.057(5) Uani 1 1 d . . .
H105 H 0.0781 0.2988 0.5023 0.068 Uiso 1 1 calc R . .
Si1 Si 0.142(3) 0.0929(17) 0.1927(19) 0.053(4) Uani 0.625(16) 1 d PU A 1
Si2 Si 0.369(2) 0.1922(7) 0.216(2) 0.055(4) Uani 0.625(16) 1 d PU A 1
Si3 Si 0.3112(6) 0.0470(2) 0.6913(5) 0.0706(17) Uani 1 1 d . . .
Si4 Si 0.5573(5) 0.1417(3) 0.7656(5) 0.0698(17) Uani 1 1 d . . .
Si5 Si -0.0335(5) 0.2294(3) 0.5713(6) 0.0727(18) Uani 1 1 d . . .
Si6 Si 0.1917(6) 0.3306(3) 0.7190(5) 0.0717(18) Uani 1 1 d . . .
C10 C 0.023(3) 0.0740(14) 0.244(4) 0.077(9) Uani 0.625(16) 1 d PU A 1
H51 H 0.0541 0.0800 0.3344 0.115 Uiso 0.625(16) 1 calc PR A 1
H52 H -0.0111 0.0341 0.2173 0.115 Uiso 0.625(16) 1 calc PR A 1
H53 H -0.0401 0.0974 0.2072 0.115 Uiso 0.625(16) 1 calc PR A 1
C11 C 0.247(3) 0.0373(13) 0.217(3) 0.070(8) Uani 0.625(16) 1 d PU A 1
H54 H 0.3070 0.0490 0.1817 0.105 Uiso 0.625(16) 1 calc PR A 1
H55 H 0.2000 0.0008 0.1745 0.105 Uiso 0.625(16) 1 calc PR A 1
H56 H 0.2881 0.0336 0.3055 0.105 Uiso 0.625(16) 1 calc PR A 1
C12 C 0.082(4) 0.087(2) 0.011(4) 0.084(9) Uani 0.625(16) 1 d PU A 1
H57 H 0.1486 0.0996 -0.0143 0.126 Uiso 0.625(16) 1 calc PR A 1
H58 H 0.0195 0.1108 -0.0220 0.126 Uiso 0.625(16) 1 calc PR A 1
H59 H 0.0486 0.0476 -0.0218 0.126 Uiso 0.625(16) 1 calc PR A 1
C13 C 0.518(4) 0.170(3) 0.333(4) 0.143(10) Uani 0.625(16) 1 d PU A 1
H60 H 0.5841 0.1833 0.3086 0.215 Uiso 0.625(16) 1 calc PR A 1
H61 H 0.5079 0.1291 0.3340 0.215 Uiso 0.625(16) 1 calc PR A 1
H62 H 0.5351 0.1877 0.4168 0.215 Uiso 0.625(16) 1 calc PR A 1
C14 C 0.342(4) 0.173(2) 0.056(5) 0.111(11) Uani 0.625(16) 1 d PU A 1
H63 H 0.4148 0.1861 0.0413 0.166 Uiso 0.625(16) 1 calc PR A 1
H64 H 0.2759 0.1917 0.0019 0.166 Uiso 0.625(16) 1 calc PR A 1
H65 H 0.3204 0.1323 0.0380 0.166 Uiso 0.625(16) 1 calc PR A 1
C15 C 0.385(3) 0.2695(13) 0.216(4) 0.102(14) Uani 0.625(16) 1 d P A 1
H66 H 0.4549 0.2834 0.1966 0.153 Uiso 0.625(16) 1 calc PR A 1
H67 H 0.3974 0.2863 0.2982 0.153 Uiso 0.625(16) 1 calc PR A 1
H68 H 0.3125 0.2801 0.1535 0.153 Uiso 0.625(16) 1 calc PR A 1
C16 C 0.145(2) 0.0464(10) 0.634(3) 0.145(12) Uani 1 1 d . . .
H4 H 0.1163 0.0631 0.5548 0.218 Uiso 1 1 calc R . .
H5 H 0.1266 0.0684 0.6953 0.218 Uiso 1 1 calc R . .
H6 H 0.1038 0.0074 0.6232 0.218 Uiso 1 1 calc R . .
C17 C 0.361(3) 0.0147(10) 0.844(2) 0.139(11) Uani 1 1 d . . .
H7 H 0.4480 0.0141 0.8756 0.209 Uiso 1 1 calc R . .
H8 H 0.3186 -0.0240 0.8324 0.209 Uiso 1 1 calc R . .
H9 H 0.3428 0.0372 0.9042 0.209 Uiso 1 1 calc R . .
C18 C 0.342(4) 0.0020(10) 0.573(3) 0.206(19) Uani 1 1 d . . .
H10 H 0.3152 0.0186 0.4934 0.309 Uiso 1 1 calc R . .
H11 H 0.2981 -0.0364 0.5625 0.309 Uiso 1 1 calc R . .
H12 H 0.4284 0.0006 0.6027 0.309 Uiso 1 1 calc R . .
C19 C 0.6329(19) 0.1193(12) 0.926(2) 0.135(11) Uani 1 1 d . . .
H13 H 0.6095 0.0785 0.9256 0.202 Uiso 1 1 calc R . .
H14 H 0.6080 0.1396 0.9840 0.202 Uiso 1 1 calc R . .
H15 H 0.7203 0.1280 0.9528 0.202 Uiso 1 1 calc R . .
C20 C 0.613(2) 0.1039(13) 0.658(2) 0.141(11) Uani 1 1 d . . .
H16 H 0.5918 0.0630 0.6576 0.211 Uiso 1 1 calc R . .
H17 H 0.7005 0.1139 0.6881 0.211 Uiso 1 1 calc R . .
H18 H 0.5753 0.1153 0.5741 0.211 Uiso 1 1 calc R . .
C21 C 0.6009(17) 0.2191(10) 0.764(3) 0.144(13) Uani 1 1 d . . .
H19 H 0.5612 0.2301 0.6793 0.217 Uiso 1 1 calc R . .
H20 H 0.6884 0.2280 0.7898 0.217 Uiso 1 1 calc R . .
H21 H 0.5761 0.2400 0.8206 0.217 Uiso 1 1 calc R . .
C22 C -0.1418(18) 0.2767(10) 0.5897(19) 0.093(8) Uani 1 1 d . . .
H69 H -0.1019 0.3007 0.6681 0.139 Uiso 1 1 calc R . .
H70 H -0.2135 0.2531 0.5902 0.139 Uiso 1 1 calc R . .
H71 H -0.1652 0.3005 0.5203 0.139 Uiso 1 1 calc R . .
C23 C -0.001(2) 0.1796(11) 0.704(2) 0.115(9) Uani 1 1 d . . .
H72 H 0.0391 0.2021 0.7845 0.173 Uiso 1 1 calc R . .
H73 H 0.0503 0.1532 0.6951 0.173 Uiso 1 1 calc R . .
H74 H -0.0775 0.1584 0.6999 0.173 Uiso 1 1 calc R . .
C24 C -0.110(2) 0.1836(10) 0.422(2) 0.116(9) Uani 1 1 d . . .
H75 H -0.1814 0.1599 0.4229 0.174 Uiso 1 1 calc R . .
H76 H -0.0546 0.1595 0.4119 0.174 Uiso 1 1 calc R . .
H77 H -0.1342 0.2074 0.3526 0.174 Uiso 1 1 calc R . .
C25 C 0.3590(18) 0.3330(10) 0.7915(19) 0.103(8) Uani 1 1 d . . .
H78 H 0.3933 0.3430 0.7303 0.155 Uiso 1 1 calc R . .
H79 H 0.3775 0.2960 0.8191 0.155 Uiso 1 1 calc R . .
H80 H 0.3936 0.3615 0.8629 0.155 Uiso 1 1 calc R . .
C26 C 0.150(2) 0.4012(9) 0.670(2) 0.150(13) Uani 1 1 d . . .
H81 H 0.1758 0.4112 0.6027 0.225 Uiso 1 1 calc R . .
H82 H 0.1905 0.4298 0.7410 0.225 Uiso 1 1 calc R . .
H83 H 0.0629 0.3995 0.6414 0.225 Uiso 1 1 calc R . .
C27 C 0.143(2) 0.3155(14) 0.851(2) 0.148(12) Uani 1 1 d . . .
H84 H 0.0553 0.3143 0.8222 0.222 Uiso 1 1 calc R . .
H85 H 0.1832 0.3453 0.9194 0.222 Uiso 1 1 calc R . .
H86 H 0.1636 0.2790 0.8810 0.222 Uiso 1 1 calc R . .
Si7 Si 0.378(4) 0.1705(13) 0.229(4) 0.057(5) Uani 0.375(16) 1 d PU A 2
Si8 Si 0.119(6) 0.094(3) 0.156(3) 0.054(6) Uani 0.375(16) 1 d PU A 2
C28 C 0.487(6) 0.221(4) 0.343(7) 0.143(10) Uani 0.375(16) 1 d PU A 2
H87 H 0.4680 0.2232 0.4163 0.215 Uiso 0.375(16) 1 calc PR A 2
H88 H 0.4885 0.2575 0.3093 0.215 Uiso 0.375(16) 1 calc PR A 2
H89 H 0.5668 0.2088 0.3658 0.215 Uiso 0.375(16) 1 calc PR A 2
C29 C 0.452(6) 0.112(4) 0.248(7) 0.143(10) Uani 0.375(16) 1 d PU A 2
H90 H 0.4025 0.0817 0.1837 0.215 Uiso 0.375(16) 1 calc PR A 2
H91 H 0.4666 0.0991 0.3300 0.215 Uiso 0.375(16) 1 calc PR A 2
H92 H 0.5293 0.1225 0.2400 0.215 Uiso 0.375(16) 1 calc PR A 2
C30 C 0.375(7) 0.154(3) 0.068(8) 0.111(11) Uani 0.375(16) 1 d PU A 2
H93 H 0.2949 0.1350 0.0132 0.166 Uiso 0.375(16) 1 calc PR A 2
H94 H 0.4346 0.1292 0.0731 0.166 Uiso 0.375(16) 1 calc PR A 2
H95 H 0.3947 0.1892 0.0349 0.166 Uiso 0.375(16) 1 calc PR A 2
C31 C 0.174(5) 0.029(2) 0.249(5) 0.070(8) Uani 0.375(16) 1 d PU A 2
H96 H 0.2053 0.0405 0.3387 0.105 Uiso 0.375(16) 1 calc PR A 2
H97 H 0.2368 0.0161 0.2280 0.105 Uiso 0.375(16) 1 calc PR A 2
H98 H 0.1056 -0.0016 0.2280 0.105 Uiso 0.375(16) 1 calc PR A 2
C32 C 0.041(7) 0.095(4) 0.007(7) 0.084(9) Uani 0.375(16) 1 d PU A 2
H99 H 0.0171 0.1320 -0.0106 0.126 Uiso 0.375(16) 1 calc PR A 2
H100 H -0.0309 0.0660 -0.0197 0.126 Uiso 0.375(16) 1 calc PR A 2
H101 H 0.0904 0.0865 -0.0392 0.126 Uiso 0.375(16) 1 calc PR A 2
C33 C -0.030(6) 0.101(2) 0.208(6) 0.077(9) Uani 0.375(16) 1 d PU A 2
H102 H -0.0644 0.1353 0.1768 0.115 Uiso 0.375(16) 1 calc PR A 2
H103 H -0.0023 0.1041 0.2990 0.115 Uiso 0.375(16) 1 calc PR A 2
H104 H -0.0919 0.0680 0.1726 0.115 Uiso 0.375(16) 1 calc PR A 2
C37 C 0.1290(16) 0.3808(7) 0.3196(15) 0.048(4) Uani 1 1 d . . .
C38 C 0.0223(14) 0.4071(7) 0.2930(15) 0.046(5) Uani 1 1 d . . .
C39 C 0.031(2) 0.4643(9) 0.323(2) 0.077(6) Uani 1 1 d . . .
H22 H -0.0400 0.4806 0.3093 0.092 Uiso 1 1 calc R . .
C40 C 0.143(2) 0.4975(9) 0.3738(19) 0.086(7) Uani 1 1 d . . .
H23 H 0.1475 0.5368 0.3927 0.103 Uiso 1 1 calc R . .
C41 C 0.2511(17) 0.4751(7) 0.3983(16) 0.059(5) Uani 1 1 d . . .
H24 H 0.3272 0.4985 0.4321 0.071 Uiso 1 1 calc R . .
C42 C 0.2406(17) 0.4166(8) 0.3704(15) 0.055(5) Uani 1 1 d . . .
C43 C -0.1027(18) 0.3736(8) 0.2205(19) 0.066(6) Uani 1 1 d . . .
C44 C -0.1542(18) 0.3392(10) 0.285(2) 0.084(7) Uani 1 1 d . . .
H25 H -0.1084 0.3364 0.3707 0.101 Uiso 1 1 calc R . .
C45 C -0.270(2) 0.3086(12) 0.232(2) 0.110(9) Uani 1 1 d . . .
H26 H -0.3023 0.2860 0.2796 0.132 Uiso 1 1 calc R . .
C46 C -0.336(2) 0.3118(13) 0.106(2) 0.111(9) Uani 1 1 d . . .
H27 H -0.4133 0.2892 0.0670 0.134 Uiso 1 1 calc R . .
C47 C -0.292(2) 0.3476(10) 0.038(2) 0.085(7) Uani 1 1 d . . .
H28 H -0.3400 0.3510 -0.0470 0.102 Uiso 1 1 calc R . .
C48 C -0.1759(17) 0.3787(8) 0.0943(17) 0.060(5) Uani 1 1 d . . .
C49 C -0.1223(19) 0.4166(10) 0.016(2) 0.089(7) Uani 1 1 d . . .
H29 H -0.0330 0.4255 0.0625 0.107 Uiso 1 1 calc R . .
C50 C -0.150(2) 0.3870(11) -0.114(2) 0.121(10) Uani 1 1 d . . .
H30 H -0.1146 0.3521 -0.1047 0.181 Uiso 1 1 calc R . .
H31 H -0.1158 0.4123 -0.1601 0.181 Uiso 1 1 calc R . .
H32 H -0.2374 0.3779 -0.1600 0.181 Uiso 1 1 calc R . .
C51 C -0.176(3) 0.4733(11) 0.002(2) 0.152(12) Uani 1 1 d . . .
H33 H -0.1581 0.4918 0.0843 0.228 Uiso 1 1 calc R . .
H34 H -0.2636 0.4651 -0.0441 0.228 Uiso 1 1 calc R . .
H35 H -0.1406 0.4982 -0.0435 0.228 Uiso 1 1 calc R . .
C52 C 0.3613(16) 0.3950(7) 0.4010(17) 0.051(5) Uani 1 1 d . . .
C53 C 0.3967(17) 0.3581(7) 0.5000(17) 0.068(6) Uani 1 1 d . . .
H36 H 0.3414 0.3430 0.5343 0.081 Uiso 1 1 calc R . .
C54 C 0.517(2) 0.3448(8) 0.5458(19) 0.079(7) Uani 1 1 d . . .
H37 H 0.5415 0.3217 0.6128 0.095 Uiso 1 1 calc R . .
C55 C 0.5989(19) 0.3650(9) 0.494(2) 0.083(7) Uani 1 1 d . . .
H38 H 0.6779 0.3556 0.5251 0.100 Uiso 1 1 calc R . .
C56 C 0.5625(18) 0.3989(9) 0.396(2) 0.078(6) Uani 1 1 d . . .
H39 H 0.6169 0.4116 0.3591 0.093 Uiso 1 1 calc R . .
C57 C 0.4460(18) 0.4152(7) 0.3501(16) 0.058(5) Uani 1 1 d . . .
C58 C 0.4146(19) 0.4521(8) 0.2383(18) 0.070(6) Uani 1 1 d . . .
H40 H 0.3297 0.4586 0.2161 0.084 Uiso 1 1 calc R . .
C59 C 0.419(3) 0.4209(12) 0.124(2) 0.146(12) Uani 1 1 d . . .
H41 H 0.3678 0.3839 0.1053 0.218 Uiso 1 1 calc R . .
H42 H 0.5018 0.4157 0.1399 0.218 Uiso 1 1 calc R . .
H43 H 0.3893 0.4431 0.0521 0.218 Uiso 1 1 calc R . .
C60 C 0.493(2) 0.5106(10) 0.268(2) 0.152(13) Uani 1 1 d . . .
H44 H 0.4888 0.5304 0.3399 0.228 Uiso 1 1 calc R . .
H45 H 0.4645 0.5327 0.1959 0.228 Uiso 1 1 calc R . .
H46 H 0.5770 0.5060 0.2859 0.228 Uiso 1 1 calc R . .

loop_
_atom_site_aniso_label
_atom_site_aniso_U_11
_atom_site_aniso_U_22
_atom_site_aniso_U_33
_atom_site_aniso_U_23
_atom_site_aniso_U_13
_atom_site_aniso_U_12
Sn1 0.0510(8) 0.0440(8) 0.0460(8) 0.0111(6) 0.0146(6) 0.0169(6)
Se1 0.121(2) 0.0880(18) 0.0492(14) -0.0008(12) -0.0081(13) 0.0510(16)
C1 0.048(11) 0.048(10) 0.021(8) 0.007(7) 0.018(8) 0.016(8)
C2 0.037(10) 0.035(10) 0.037(10) -0.002(8) 0.011(8) -0.003(8)
C3 0.067(12) 0.032(10) 0.041(10) 0.012(8) 0.020(9) 0.021(9)
C4 0.011(8) 0.049(11) 0.053(11) 0.014(9) 0.003(8) 0.001(8)
C5 0.048(10) 0.039(9) 0.018(8) 0.008(7) 0.008(7) 0.007(8)
C6 0.035(10) 0.034(9) 0.037(9) 0.006(7) 0.005(8) 0.010(8)
C7 0.054(11) 0.034(10) 0.037(10) 0.007(7) 0.015(8) 0.014(8)
C8 0.037(10) 0.047(10) 0.046(10) 0.012(8) 0.016(8) 0.019(8)
C9 0.073(13) 0.058(12) 0.055(11) 0.018(9) 0.033(10) 0.040(10)
Si1 0.075(15) 0.051(5) 0.006(11) -0.001(11) -0.012(10) 0.004(8)
Si2 0.064(6) 0.044(12) 0.064(7) 0.004(8) 0.029(5) 0.019(9)
Si3 0.088(4) 0.054(4) 0.057(4) 0.022(3) 0.012(3) 0.015(3)
Si4 0.058(4) 0.073(4) 0.069(4) 0.025(3) 0.008(3) 0.027(3)
Si5 0.055(4) 0.096(5) 0.079(4) 0.015(4) 0.034(3) 0.024(3)
Si6 0.082(4) 0.084(4) 0.053(3) -0.002(3) 0.025(3) 0.038(4)
C10 0.08(2) 0.04(2) 0.10(2) 0.003(16) 0.032(18) -0.027(15)
C11 0.073(10) 0.060(9) 0.071(9) 0.010(6) 0.021(6) 0.015(7)
C12 0.085(12) 0.084(11) 0.080(10) 0.000(6) 0.030(7) 0.014(7)
C13 0.075(16) 0.25(2) 0.146(18) 0.074(19) 0.071(15) 0.054(17)
C14 0.112(13) 0.115(13) 0.110(12) 0.014(7) 0.049(8) 0.015(7)
C15 0.10(3) 0.07(3) 0.18(4) 0.03(2) 0.10(3) 0.01(2)
C16 0.09(2) 0.10(2) 0.22(3) 0.08(2) 0.04(2) -0.007(16)
C17 0.22(3) 0.081(18) 0.082(18) 0.031(14) 0.019(19) 0.023(19)
C18 0.44(6) 0.049(17) 0.20(3) -0.016(19) 0.21(4) -0.01(3)
C19 0.062(16) 0.20(3) 0.10(2) 0.076(19) -0.016(14) 0.015(17)
C20 0.11(2) 0.20(3) 0.12(2) -0.01(2) 0.048(19) 0.06(2)
C21 0.031(13) 0.094(19) 0.24(3) 0.02(2) -0.018(17) 0.012(13)
C22 0.075(15) 0.15(2) 0.088(16) 0.046(15) 0.050(13) 0.060(15)
C23 0.075(17) 0.14(2) 0.12(2) 0.055(17) 0.025(15) 0.033(16)
C24 0.085(18) 0.093(19) 0.19(3) -0.016(18) 0.080(19) 0.011(15)
C25 0.084(17) 0.12(2) 0.073(15) -0.034(14) -0.013(13) 0.036(15)
C26 0.18(3) 0.081(18) 0.12(2) -0.049(16) -0.029(19) 0.071(18)
C27 0.10(2) 0.26(4) 0.086(19) 0.00(2) 0.043(17) 0.01(2)
Si7 0.065(8) 0.055(16) 0.062(9) -0.005(12) 0.034(7) 0.022(13)
Si8 0.074(17) 0.050(7) 0.007(16) 0.000(15) -0.016(14) 0.008(10)
C28 0.075(16) 0.25(2) 0.146(18) 0.074(19) 0.071(15) 0.054(17)
C29 0.075(16) 0.25(2) 0.146(18) 0.074(19) 0.071(15) 0.054(17)
C30 0.112(13) 0.115(13) 0.110(12) 0.014(7) 0.049(8) 0.015(7)
C31 0.073(10) 0.061(9) 0.071(9) 0.010(6) 0.021(6) 0.015(7)
C32 0.085(12) 0.083(11) 0.080(10) 0.000(6) 0.030(7) 0.014(7)
C33 0.08(2) 0.04(2) 0.10(2) 0.003(16) 0.032(18) -0.027(15)
C37 0.046(11) 0.041(10) 0.047(10) 0.009(8) 0.004(9) 0.014(9)
C38 0.022(10) 0.051(12) 0.049(11) 0.015(9) -0.008(8) 0.014(9)
C39 0.084(17) 0.047(13) 0.097(17) 0.027(12) 0.021(14) 0.042(13)
C40 0.093(18) 0.056(14) 0.078(16) -0.008(12) -0.002(14) 0.022(14)
C41 0.055(13) 0.041(12) 0.070(13) 0.001(10) 0.011(10) 0.013(10)
C42 0.053(13) 0.058(13) 0.043(11) 0.004(9) 0.005(9) 0.017(11)
C43 0.062(14) 0.076(14) 0.080(15) 0.046(12) 0.038(13) 0.033(12)
C44 0.035(13) 0.13(2) 0.074(15) 0.019(15) 0.007(12) 0.023(14)
C45 0.067(17) 0.21(3) 0.065(16) 0.056(17) 0.032(14) 0.018(18)
C46 0.047(15) 0.16(3) 0.10(2) 0.019(19) -0.002(15) 0.009(16)
C47 0.056(15) 0.093(18) 0.063(15) 0.012(13) -0.024(12) 0.016(13)
C48 0.043(12) 0.069(13) 0.059(12) 0.014(11) 0.003(10) 0.038(11)
C49 0.060(14) 0.12(2) 0.087(18) 0.055(16) 0.013(13) 0.037(14)
C50 0.13(2) 0.16(3) 0.076(18) 0.063(18) 0.033(17) 0.06(2)
C51 0.18(3) 0.11(2) 0.14(3) 0.061(19) 0.02(2) 0.05(2)
C52 0.052(12) 0.023(9) 0.064(12) 0.007(8) 0.008(10) 0.000(9)
C53 0.061(14) 0.047(12) 0.060(12) 0.001(10) -0.012(10) 0.002(10)
C54 0.078(17) 0.050(13) 0.084(16) 0.023(11) -0.005(13) 0.030(12)
C55 0.043(13) 0.062(15) 0.13(2) 0.014(14) 0.011(14) 0.019(11)
C56 0.056(14) 0.080(16) 0.105(18) 0.006(14) 0.035(13) 0.027(12)
C57 0.054(13) 0.046(12) 0.051(12) -0.015(9) 0.004(10) -0.006(10)
C58 0.077(15) 0.076(15) 0.071(14) 0.029(12) 0.037(12) 0.029(12)
C59 0.24(4) 0.16(3) 0.074(18) 0.028(18) 0.08(2) 0.08(3)
C60 0.16(3) 0.10(2) 0.13(2) 0.069(18) 0.00(2) -0.045(19)

loop_
_atom_type_symbol
_atom_type_description
_atom_type_scat_dispersion_real
_atom_type_scat_dispersion_imag
_atom_type_scat_source
C C 0.0033 0.0016 'International Tables Vol C Tables 4.2.6.8 and 6.1.1.4'
H H 0.0000 0.0000 'International Tables Vol C Tables 4.2.6.8 and 6.1.1.4'
Si Si 0.0817 0.0704 'International Tables Vol C Tables 4.2.6.8 and 6.1.1.4'
Se Se -0.0929 2.2259 'International Tables Vol C Tables 4.2.6.8 and 6.1.1.4'
Sn Sn -0.6537 1.4246 'International Tables Vol C Tables 4.2.6.8 and 6.1.1.4'

loop_
_geom_angle_atom_site_label_1
_geom_angle_atom_site_label_2
_geom_angle_atom_site_label_3
_geom_angle
C37 Sn1 C1 122.2(6)
C37 Sn1 Se1 116.1(4)
C1 Sn1 Se1 121.6(4)
C6 C1 C2 122.0(13)
C6 C1 Sn1 119.4(10)
C2 C1 Sn1 118.6(10)
C1 C2 C3 118.1(14)
C1 C2 C7 125.0(13)
C3 C2 C7 116.9(14)
C4 C3 C2 120.7(14)
C4 C3 H1 119.7
C2 C3 H1 119.7
C5 C4 C3 118.5(13)
C5 C4 C8 119.4(14)
C3 C4 C8 122.1(14)
C4 C5 C6 122.6(14)
C4 C5 H2 118.7
C6 C5 H2 118.7
C1 C6 C5 117.9(14)
C1 C6 C9 125.2(13)
C5 C6 C9 116.3(14)
C2 C7 Si1 110.9(14)
C2 C7 Si7 116.1(17)
Si1 C7 Si7 107.9(19)
C2 C7 Si2 116.1(13)
Si1 C7 Si2 120.5(16)
Si7 C7 Si2 16.8(9)
C2 C7 Si8 119(2)
Si1 C7 Si8 11.2(16)
Si7 C7 Si8 108(3)
Si2 C7 Si8 118(2)
C2 C7 H47 101.9
Si1 C7 H47 101.9
Si7 C7 H47 117.1
Si2 C7 H47 101.9
Si8 C7 H47 92.1
C2 C7 H48 103.8
Si1 C7 H48 114.3
Si7 C7 H48 103.8
Si2 C7 H48 87.9
Si8 C7 H48 103.8
H47 C7 H48 15.1
C4 C8 Si4 114.4(10)
C4 C8 Si3 113.1(10)
Si4 C8 Si3 118.6(8)
C4 C8 H3 102.6
Si4 C8 H3 102.6
Si3 C8 H3 102.6
C6 C9 Si5 109.6(11)
C6 C9 Si6 116.8(11)
Si5 C9 Si6 115.6(9)
C6 C9 H105 104.4
Si5 C9 H105 104.4
Si6 C9 H105 104.4
C10 Si1 C7 115(2)
C10 Si1 C11 114(2)
C7 Si1 C11 112(2)
C10 Si1 C12 111(2)
C7 Si1 C12 107(2)
C11 Si1 C12 96(2)
C14 Si2 C15 100(2)
C14 Si2 C7 111(2)
C15 Si2 C7 107.7(15)
C14 Si2 C13 113(2)
C15 Si2 C13 110(2)
C7 Si2 C13 113.7(16)
C16 Si3 C17 107.8(13)
C16 Si3 C18 108.2(16)
C17 Si3 C18 109.5(13)
C16 Si3 C8 107.0(9)
C17 Si3 C8 111.2(9)
C18 Si3 C8 112.8(10)
C21 Si4 C19 110.5(12)
C21 Si4 C20 107.3(14)
C19 Si4 C20 108.1(13)
C21 Si4 C8 108.9(8)
C19 Si4 C8 110.3(9)
C20 Si4 C8 111.7(10)
C24 Si5 C9 110.5(9)
C24 Si5 C22 109.3(10)
C9 Si5 C22 109.6(9)
C24 Si5 C23 106.9(12)
C9 Si5 C23 113.3(9)
C22 Si5 C23 107.0(10)
C26 Si6 C25 111.5(12)
C26 Si6 C27 106.6(14)
C25 Si6 C27 103.7(11)
C26 Si6 C9 107.5(9)
C25 Si6 C9 114.6(8)
C27 Si6 C9 112.7(11)
Si1 C10 H51 109.5
Si1 C10 H52 109.5
H51 C10 H52 109.5
Si1 C10 H53 109.5
H51 C10 H53 109.5
H52 C10 H53 109.5
Si1 C11 H54 109.5
Si1 C11 H55 109.5
H54 C11 H55 109.5
Si1 C11 H56 109.5
H54 C11 H56 109.5
H55 C11 H56 109.5
Si1 C12 H57 109.5
Si1 C12 H58 109.5
H57 C12 H58 109.5
Si1 C12 H59 109.5
H57 C12 H59 109.5
H58 C12 H59 109.5
Si2 C13 H60 109.5
Si2 C13 H61 109.5
H60 C13 H61 109.5
Si2 C13 H62 109.5
H60 C13 H62 109.5
H61 C13 H62 109.5
Si2 C14 H63 109.5
Si2 C14 H64 109.5
H63 C14 H64 109.5
Si2 C14 H65 109.5
H63 C14 H65 109.5
H64 C14 H65 109.5
Si2 C15 H66 109.5
Si2 C15 H67 109.5
H66 C15 H67 109.5
Si2 C15 H68 109.5
H66 C15 H68 109.5
H67 C15 H68 109.5
Si3 C16 H4 109.5
Si3 C16 H5 109.5
H4 C16 H5 109.5
Si3 C16 H6 109.5
H4 C16 H6 109.5
H5 C16 H6 109.5
Si3 C17 H7 109.5
Si3 C17 H8 109.5
H7 C17 H8 109.5
Si3 C17 H9 109.5
H7 C17 H9 109.5
H8 C17 H9 109.5
Si3 C18 H10 109.5
Si3 C18 H11 109.5
H10 C18 H11 109.5
Si3 C18 H12 109.5
H10 C18 H12 109.5
H11 C18 H12 109.5
Si4 C19 H13 109.5
Si4 C19 H14 109.5
H13 C19 H14 109.5
Si4 C19 H15 109.5
H13 C19 H15 109.5
H14 C19 H15 109.5
Si4 C20 H16 109.5
Si4 C20 H17 109.5
H16 C20 H17 109.5
Si4 C20 H18 109.5
H16 C20 H18 109.5
H17 C20 H18 109.5
Si4 C21 H19 109.5
Si4 C21 H20 109.5
H19 C21 H20 109.5
Si4 C21 H21 109.5
H19 C21 H21 109.5
H20 C21 H21 109.5
Si5 C22 H69 109.5
Si5 C22 H70 109.5
H69 C22 H70 109.5
Si5 C22 H71 109.5
H69 C22 H71 109.5
H70 C22 H71 109.5
Si5 C23 H72 109.5
Si5 C23 H73 109.5
H72 C23 H73 109.5
Si5 C23 H74 109.5
H72 C23 H74 109.5
H73 C23 H74 109.5
Si5 C24 H75 109.5
Si5 C24 H76 109.5
H75 C24 H76 109.5
Si5 C24 H77 109.5
H75 C24 H77 109.5
H76 C24 H77 109.5
Si6 C25 H78 109.5
Si6 C25 H79 109.5
H78 C25 H79 109.5
Si6 C25 H80 109.5
H78 C25 H80 109.5
H79 C25 H80 109.5
Si6 C26 H81 109.5
Si6 C26 H82 109.5
H81 C26 H82 109.5
Si6 C26 H83 109.5
H81 C26 H83 109.5
H82 C26 H83 109.5
Si6 C27 H84 109.5
Si6 C27 H85 109.5
H84 C27 H85 109.5
Si6 C27 H86 109.5
H84 C27 H86 109.5
H85 C27 H86 109.5
C29 Si7 C28 102(4)
C29 Si7 C30 77(4)
C28 Si7 C30 124(4)
C29 Si7 C7 121(3)
C28 Si7 C7 109(3)
C30 Si7 C7 119(3)
C32 Si8 C31 128(5)
C32 Si8 C7 118(5)
C31 Si8 C7 109(2)
C32 Si8 C33 95(4)
C31 Si8 C33 98(4)
C7 Si8 C33 99(3)
Si7 C28 H87 109.5
Si7 C28 H88 109.5
H87 C28 H88 109.5
Si7 C28 H89 109.5
H87 C28 H89 109.5
H88 C28 H89 109.5
Si7 C29 H90 109.5
Si7 C29 H91 109.5
H90 C29 H91 109.5
Si7 C29 H92 109.5
H90 C29 H92 109.5
H91 C29 H92 109.5
Si7 C30 H93 109.5
Si7 C30 H94 109.5
H93 C30 H94 109.5
Si7 C30 H95 109.5
H93 C30 H95 109.5
H94 C30 H95 109.5
Si8 C31 H96 109.5
Si8 C31 H97 109.5
H96 C31 H97 109.5
Si8 C31 H98 109.5
H96 C31 H98 109.5
H97 C31 H98 109.5
Si8 C32 H99 109.5
Si8 C32 H100 109.5
H99 C32 H100 109.5
Si8 C32 H101 109.5
H99 C32 H101 109.5
H100 C32 H101 109.5
Si8 C33 H102 109.5
Si8 C33 H103 109.5
H102 C33 H103 109.5
Si8 C33 H104 109.5
H102 C33 H104 109.5
H103 C33 H104 109.5
C42 C37 C38 116.8(15)
C42 C37 Sn1 125.1(12)
C38 C37 Sn1 118.1(12)
C39 C38 C37 121.3(17)
C39 C38 C43 117.8(16)
C37 C38 C43 120.7(15)
C38 C39 C40 119.3(18)
C38 C39 H22 120.3
C40 C39 H22 120.3
C39 C40 C41 122.5(19)
C39 C40 H23 118.7
C41 C40 H23 118.7
C42 C41 C40 117.1(18)
C42 C41 H24 121.4
C40 C41 H24 121.4
C41 C42 C37 122.8(16)
C41 C42 C52 114.4(16)
C37 C42 C52 122.8(16)
C44 C43 C48 117(2)
C44 C43 C38 117.6(18)
C48 C43 C38 125.3(18)
C43 C44 C45 123(2)
C43 C44 H25 118.4
C45 C44 H25 118.4
C46 C45 C44 119(2)
C46 C45 H26 120.7
C44 C45 H26 120.7
C45 C46 C47 121(2)
C45 C46 H27 119.6
C47 C46 H27 119.6
C46 C47 C48 120(2)
C46 C47 H28 120.2
C48 C47 H28 120.2
C47 C48 C43 121(2)
C47 C48 C49 120.1(19)
C43 C48 C49 119.0(18)
C50 C49 C48 112(2)
C50 C49 C51 109.8(18)
C48 C49 C51 108.5(19)
C50 C49 H29 108.8
C48 C49 H29 108.8
C51 C49 H29 108.8
C49 C50 H30 109.5
C49 C50 H31 109.5
H30 C50 H31 109.5
C49 C50 H32 109.5
H30 C50 H32 109.5
H31 C50 H32 109.5
C49 C51 H33 109.5
C49 C51 H34 109.5
H33 C51 H34 109.5
C49 C51 H35 109.5
H33 C51 H35 109.5
H34 C51 H35 109.5
C57 C52 C53 118.5(17)
C57 C52 C42 123.6(15)
C53 C52 C42 117.3(18)
C54 C53 C52 119(2)
C54 C53 H36 120.5
C52 C53 H36 120.5
C55 C54 C53 121.6(19)
C55 C54 H37 119.2
C53 C54 H37 119.2
C56 C55 C54 118.8(19)
C56 C55 H38 120.6
C54 C55 H38 120.6
C55 C56 C57 122(2)
C55 C56 H39 119.0
C57 C56 H39 119.0
C52 C57 C56 120.0(18)
C52 C57 C58 122.6(17)
C56 C57 C58 117.3(19)
C59 C58 C60 110(2)
C59 C58 C57 111.4(17)
C60 C58 C57 113.8(17)
C59 C58 H40 107.0
C60 C58 H40 107.0
C57 C58 H40 107.0
C58 C59 H41 109.5
C58 C59 H42 109.5
H41 C59 H42 109.5
C58 C59 H43 109.5
H41 C59 H43 109.5
H42 C59 H43 109.5
C58 C60 H44 109.5
C58 C60 H45 109.5
H44 C60 H45 109.5
C58 C60 H46 109.5
H44 C60 H46 109.5
H45 C60 H46 109.5

loop_
_geom_bond_atom_site_label_1
_geom_bond_atom_site_label_2
_geom_bond_distance
Sn1 C37 2.200(16)
Sn1 C1 2.203(14)
Sn1 Se1 2.373(3)
C1 C6 1.384(19)
C1 C2 1.41(2)
C2 C3 1.418(19)
C2 C7 1.50(2)
C3 C4 1.40(2)
C3 H1 0.9300
C4 C5 1.39(2)
C4 C8 1.533(19)
C5 C6 1.399(18)
C5 H2 0.9300
C6 C9 1.56(2)
C7 Si1 1.87(4)
C7 Si7 1.88(5)
C7 Si2 1.89(3)
C7 Si8 2.01(7)
C7 H47 0.9800
C7 H48 0.9800
C8 Si4 1.887(15)
C8 Si3 1.893(16)
C8 H3 0.9800
C9 Si5 1.874(19)
C9 Si6 1.923(18)
C9 H105 0.9800
Si1 C10 1.75(6)
Si1 C11 1.88(5)
Si1 C12 1.92(5)
Si2 C14 1.76(5)
Si2 C15 1.80(3)
Si2 C13 1.91(5)
Si3 C16 1.84(2)
Si3 C17 1.85(2)
Si3 C18 1.86(3)
Si4 C21 1.83(2)
Si4 C19 1.84(2)
Si4 C20 1.86(2)
Si5 C24 1.83(2)
Si5 C22 1.875(19)
Si5 C23 1.90(2)
Si6 C26 1.83(2)
Si6 C25 1.84(2)
Si6 C27 1.86(2)
C10 H51 0.9600
C10 H52 0.9600
C10 H53 0.9600
C11 H54 0.9600
C11 H55 0.9600
C11 H56 0.9600
C12 H57 0.9600
C12 H58 0.9600
C12 H59 0.9600
C13 H60 0.9600
C13 H61 0.9600
C13 H62 0.9600
C14 H63 0.9600
C14 H64 0.9600
C14 H65 0.9600
C15 H66 0.9600
C15 H67 0.9600
C15 H68 0.9600
C16 H4 0.9600
C16 H5 0.9600
C16 H6 0.9600
C17 H7 0.9600
C17 H8 0.9600
C17 H9 0.9600
C18 H10 0.9600
C18 H11 0.9600
C18 H12 0.9600
C19 H13 0.9600
C19 H14 0.9600
C19 H15 0.9600
C20 H16 0.9600
C20 H17 0.9600
C20 H18 0.9600
C21 H19 0.9600
C21 H20 0.9600
C21 H21 0.9600
C22 H69 0.9600
C22 H70 0.9600
C22 H71 0.9600
C23 H72 0.9600
C23 H73 0.9600
C23 H74 0.9600
C24 H75 0.9600
C24 H76 0.9600
C24 H77 0.9600
C25 H78 0.9600
C25 H79 0.9600
C25 H80 0.9600
C26 H81 0.9600
C26 H82 0.9600
C26 H83 0.9600
C27 H84 0.9600
C27 H85 0.9600
C27 H86 0.9600
Si7 C29 1.70(8)
Si7 C28 1.72(9)
Si7 C30 1.86(9)
Si8 C32 1.61(8)
Si8 C31 1.93(7)
Si8 C33 2.11(10)
C28 H87 0.9600
C28 H88 0.9600
C28 H89 0.9600
C29 H90 0.9600
C29 H91 0.9600
C29 H92 0.9600
C30 H93 0.9600
C30 H94 0.9600
C30 H95 0.9600
C31 H96 0.9600
C31 H97 0.9600
C31 H98 0.9600
C32 H99 0.9600
C32 H100 0.9600
C32 H101 0.9600
C33 H102 0.9600
C33 H103 0.9600
C33 H104 0.9600
C37 C42 1.38(2)
C37 C38 1.42(2)
C38 C39 1.36(2)
C38 C43 1.50(2)
C39 C40 1.36(3)
C39 H22 0.9300
C40 C41 1.39(2)
C40 H23 0.9300
C41 C42 1.38(2)
C41 H24 0.9300
C42 C52 1.51(2)
C43 C44 1.36(2)
C43 C48 1.39(2)
C44 C45 1.36(3)
C44 H25 0.9300
C45 C46 1.36(3)
C45 H26 0.9300
C46 C47 1.36(3)
C46 H27 0.9300
C47 C48 1.38(2)
C47 H28 0.9300
C48 C49 1.53(3)
C49 C50 1.53(3)
C49 C51 1.54(3)
C49 H29 0.9800
C50 H30 0.9600
C50 H31 0.9600
C50 H32 0.9600
C51 H33 0.9600
C51 H34 0.9600
C51 H35 0.9600
C52 C57 1.39(2)
C52 C53 1.42(2)
C53 C54 1.41(2)
C53 H36 0.9300
C54 C55 1.37(3)
C54 H37 0.9300
C55 C56 1.36(3)
C55 H38 0.9300
C56 C57 1.39(2)
C56 H39 0.9300
C57 C58 1.52(2)
C58 C59 1.51(3)
C58 C60 1.51(3)
C58 H40 0.9800
C59 H41 0.9600
C59 H42 0.9600
C59 H43 0.9600
C60 H44 0.9600
C60 H45 0.9600
C60 H46 0.9600

loop_
_geom_torsion_atom_site_label_1
_geom_torsion_atom_site_label_2
_geom_torsion_atom_site_label_3
_geom_torsion_atom_site_label_4
_geom_torsion
C37 Sn1 C1 C6 40.6(15)
Se1 Sn1 C1 C6 -137.6(11)
C37 Sn1 C1 C2 -138.6(12)
Se1 Sn1 C1 C2 43.2(13)
C6 C1 C2 C3 -7(2)
Sn1 C1 C2 C3 172.5(11)
C6 C1 C2 C7 172.2(15)
Sn1 C1 C2 C7 -9(2)
C1 C2 C3 C4 3(2)
C7 C2 C3 C4 -175.5(14)
C2 C3 C4 C5 1(2)
C2 C3 C4 C8 -179.8(14)
C3 C4 C5 C6 -3(2)
C8 C4 C5 C6 178.0(13)
C2 C1 C6 C5 5(2)
Sn1 C1 C6 C5 -174.1(11)
C2 C1 C6 C9 -165.2(15)
Sn1 C1 C6 C9 16(2)
C4 C5 C6 C1 0(2)
C4 C5 C6 C9 171.0(14)
C1 C2 C7 Si1 -115.1(19)
C3 C2 C7 Si1 64(2)
C1 C2 C7 Si7 121.2(17)
C3 C2 C7 Si7 -59.8(19)
C1 C2 C7 Si2 102.5(17)
C3 C2 C7 Si2 -78.5(16)
C1 C2 C7 Si8 -106(3)
C3 C2 C7 Si8 72(3)
C5 C4 C8 Si4 -109.9(14)
C3 C4 C8 Si4 71.0(17)
C5 C4 C8 Si3 110.2(14)
C3 C4 C8 Si3 -68.8(17)
C1 C6 C9 Si5 96.3(16)
C5 C6 C9 Si5 -74.0(15)
C1 C6 C9 Si6 -129.8(14)
C5 C6 C9 Si6 59.8(17)
C2 C7 Si1 C10 35(2)
Si7 C7 Si1 C10 163(2)
Si2 C7 Si1 C10 175.1(17)
Si8 C7 Si1 C10 -103(19)
C2 C7 Si1 C11 -97(2)
Si7 C7 Si1 C11 31(2)
Si2 C7 Si1 C11 44(2)
Si8 C7 Si1 C11 126(19)
C2 C7 Si1 C12 159(2)
Si7 C7 Si1 C12 -73(2)
Si2 C7 Si1 C12 -60(2)
Si8 C7 Si1 C12 22(16)
C2 C7 Si2 C14 -176.8(18)
Si1 C7 Si2 C14 45(2)
Si7 C7 Si2 C14 89(7)
Si8 C7 Si2 C14 32(2)
C2 C7 Si2 C15 -68(2)
Si1 C7 Si2 C15 153.0(18)
Si7 C7 Si2 C15 -163(8)
Si8 C7 Si2 C15 140(2)
C2 C7 Si2 C13 54(3)
Si1 C7 Si2 C13 -85(3)
Si7 C7 Si2 C13 -41(6)
Si8 C7 Si2 C13 -98(3)
C4 C8 Si3 C16 -40.6(16)
Si4 C8 Si3 C16 -178.7(12)
C4 C8 Si3 C17 -158.2(14)
Si4 C8 Si3 C17 63.7(14)
C4 C8 Si3 C18 78.3(18)
Si4 C8 Si3 C18 -59.8(16)
C4 C8 Si4 C21 37.8(16)
Si3 C8 Si4 C21 175.4(12)
C4 C8 Si4 C19 159.2(14)
Si3 C8 Si4 C19 -63.2(14)
C4 C8 Si4 C20 -80.5(16)
Si3 C8 Si4 C20 57.0(14)
C6 C9 Si5 C24 -50.5(14)
Si6 C9 Si5 C24 175.0(10)
C6 C9 Si5 C22 -171.0(11)
Si6 C9 Si5 C22 54.5(11)
C6 C9 Si5 C23 69.6(14)
Si6 C9 Si5 C23 -64.9(13)
C6 C9 Si6 C26 127.5(15)
Si5 C9 Si6 C26 -101.3(13)
C6 C9 Si6 C25 2.9(16)
Si5 C9 Si6 C25 134.1(11)
C6 C9 Si6 C27 -115.4(15)
Si5 C9 Si6 C27 15.8(14)
C2 C7 Si7 C29 90(4)
Si1 C7 Si7 C29 -35(4)
Si2 C7 Si7 C29 -176(10)
Si8 C7 Si7 C29 -47(4)
C2 C7 Si7 C28 -27(4)
Si1 C7 Si7 C28 -152(3)
Si2 C7 Si7 C28 67(7)
Si8 C7 Si7 C28 -163(3)
C2 C7 Si7 C30 -177(3)
Si1 C7 Si7 C30 57(3)
Si2 C7 Si7 C30 -83(7)
Si8 C7 Si7 C30 46(3)
C2 C7 Si8 C32 142(4)
Si1 C7 Si8 C32 -172(22)
Si7 C7 Si8 C32 -83(5)
Si2 C7 Si8 C32 -68(5)
C2 C7 Si8 C31 -60(5)
Si1 C7 Si8 C31 -14(15)
Si7 C7 Si8 C31 76(4)
Si2 C7 Si8 C31 90(4)
C2 C7 Si8 C33 41(3)
Si1 C7 Si8 C33 88(18)
Si7 C7 Si8 C33 177(2)
Si2 C7 Si8 C33 -168(2)
C1 Sn1 C37 C42 58.5(16)
Se1 Sn1 C37 C42 -123.1(13)
C1 Sn1 C37 C38 -123.0(12)
Se1 Sn1 C37 C38 55.3(14)
C42 C37 C38 C39 -4(3)
Sn1 C37 C38 C39 177.6(14)
C42 C37 C38 C43 170.8(16)
Sn1 C37 C38 C43 -8(2)
C37 C38 C39 C40 3(3)
C43 C38 C39 C40 -171.3(19)
C38 C39 C40 C41 -1(3)
C39 C40 C41 C42 -1(3)
C40 C41 C42 C37 0(3)
C40 C41 C42 C52 -179.1(17)
C38 C37 C42 C41 2(3)
Sn1 C37 C42 C41 -179.7(13)
C38 C37 C42 C52 -178.8(15)
Sn1 C37 C42 C52 0(2)
C39 C38 C43 C44 -104(2)
C37 C38 C43 C44 82(2)
C39 C38 C43 C48 70(3)
C37 C38 C43 C48 -105(2)
C48 C43 C44 C45 3(3)
C38 C43 C44 C45 177(2)
C43 C44 C45 C46 1(4)
C44 C45 C46 C47 -4(4)
C45 C46 C47 C48 3(4)
C46 C47 C48 C43 1(3)
C46 C47 C48 C49 177(2)
C44 C43 C48 C47 -3(3)
C38 C43 C48 C47 -177.2(18)
C44 C43 C48 C49 -179.6(19)
C38 C43 C48 C49 7(3)
C47 C48 C49 C50 -42(2)
C43 C48 C49 C50 134.1(19)
C47 C48 C49 C51 79(3)
C43 C48 C49 C51 -104(2)
C41 C42 C52 C57 -58(2)
C37 C42 C52 C57 122.4(19)
C41 C42 C52 C53 112.7(18)
C37 C42 C52 C53 -67(2)
C57 C52 C53 C54 2(2)
C42 C52 C53 C54 -169.5(16)
C52 C53 C54 C55 -2(3)
C53 C54 C55 C56 0(3)
C54 C55 C56 C57 2(3)
C53 C52 C57 C56 0(3)
C42 C52 C57 C56 171.1(17)
C53 C52 C57 C58 176.3(16)
C42 C52 C57 C58 -13(3)
C55 C56 C57 C52 -2(3)
C55 C56 C57 C58 -178.6(19)
C52 C57 C58 C59 -115(2)
C56 C57 C58 C59 62(3)
C52 C57 C58 C60 120(2)
C56 C57 C58 C60 -64(3)
